data_7050840
loop_
_publ_author_name
'Bujoli-Doeuff, Martine'
'Coste, Servane'
'Evain, Michel'
'Brec, Raymond'
'Massiot, Dominique'
'Jobic, St\'ephane'

_publ_section_title
;
 Synthesis and structure of phases containing [Ni~3~P~3~S~12~]~3~^-^
 crown-shaped trimers
;
_journal_issue 7
_journal_name_full 'New Journal of Chemistry'
_journal_page_first 910
_journal_page_last 914
_journal_paper_doi 10.1039/b200703g
_journal_volume 26
_journal_year 2002
_chemical_formula_sum 'C18 H36 K N2 Ni O6 P S4'
_chemical_formula_weight 633.5
_space_group_IT_number 19
_symmetry_cell_setting orthorhombic
_symmetry_space_group_name_Hall 'P 2ac 2ab'
_symmetry_space_group_name_H-M 'P 21 21 21'
_cell_angle_alpha 90
_cell_angle_beta 90
_cell_angle_gamma 90
_cell_formula_units_Z 12
_cell_length_a 16.4431(10)
_cell_length_b 22.1019(11)
_cell_length_c 24.1758(14)
_cell_volume 8786.1(9)
_exptl_crystal_density_diffrn 1.436
_refine_ls_goodness_of_fit_gt 1.38
_cod_original_formula_sum 'C18 H36 K1 N2 Ni1 O6 P1 S4'
_cod_database_code 7050840

loop_
_symmetry_equiv_pos_site_id
_symmetry_equiv_pos_as_xyz
1 x,y,z
2 1/2-x,-y,1/2+z
3 1/2+x,1/2-y,-z
4 -x,1/2+y,1/2-z

loop_
_atom_site_label
_atom_site_type_symbol
_atom_site_adp_type
_atom_site_fract_x
_atom_site_fract_y
_atom_site_fract_z
_atom_site_U_iso_or_equiv
_atom_site_symmetry_multiplicity
_atom_site_occupancy
_atom_site_calc_flag
_atom_site_refinement_flags
_atom_site_disorder_assembly
_atom_site_disorder_group
Ni2 Ni Uani 0.58170(17) 0.51819(14) 0.95929(11) 0.0544(12) 4 1 d . . .
Ni3 Ni Uani 0.57660(17) 0.50058(16) 0.82335(10) 0.0601(13) 4 1 d . . .
Ni1 Ni Uani 0.40830(15) 0.49941(15) 0.89895(10) 0.0537(11) 4 1 d . . .
P1 P Uani 0.4229(4) 0.5052(3) 1.0239(2) 0.056(2) 4 1 d . . .
P2 P Uani 0.7308(3) 0.5078(3) 0.8874(3) 0.067(3) 4 1 d . . .
P3 P Uani 0.4115(4) 0.4728(3) 0.7767(2) 0.065(3) 4 1 d . . .
S1 S Uani 0.4621(4) 0.5651(3) 0.9570(3) 0.076(3) 4 1 d . . .
S6 S Uani 0.7008(3) 0.4710(3) 0.9627(2) 0.058(2) 4 1 d . . .
S5 S Uani 0.5383(3) 0.4717(3) 1.0348(2) 0.068(3) 4 1 d . . .
S2 S Uani 0.6289(3) 0.5648(3) 0.8851(3) 0.068(3) 4 1 d . . .
S12 S Uani 0.3425(4) 0.4891(4) 0.7138(2) 0.088(3) 4 1 d . . .
S11 S Uani 0.8396(3) 0.5419(4) 0.8836(3) 0.093(3) 4 1 d . . .
S7 S Uani 0.6979(4) 0.4557(3) 0.8212(3) 0.072(3) 4 1 d . . .
S10 S Uani 0.3714(4) 0.5304(4) 1.0897(2) 0.091(3) 4 1 d . . .
S9 S Uani 0.3553(4) 0.4317(3) 0.8429(2) 0.063(3) 4 1 d . . .
S8 S Uani 0.5247(4) 0.4392(3) 0.7602(2) 0.068(3) 4 1 d . . .
S4 S Uani 0.3525(3) 0.4547(3) 0.9711(2) 0.056(3) 4 1 d . . .
S3 S Uani 0.4569(3) 0.5460(3) 0.8253(2) 0.062(3) 4 1 d . . .
K1a K Uani 0.1923(2) 0.7430(2) 0.89097(19) 0.0526(19) 4 1 d . . .
N1a N Uani 0.2263(11) 0.8748(9) 0.8960(9) 0.085(9) 4 1 d . . .
N2a N Uani 0.1544(13) 0.6102(11) 0.8789(12) 0.146(14) 4 1 d . . .
K1c K Uani 0.4770(3) 0.6705(3) 0.5742(2) 0.077(3) 4 1 d . . .
N1c N Uani 0.5098(15) 0.5381(10) 0.5555(8) 0.110(11) 4 1 d . . .
N2c N Uani 0.4466(10) 0.7990(9) 0.5865(6) 0.066(8) 4 1 d . . .
K1b K Uani 0.8797(3) 0.7484(3) 0.69531(17) 0.056(2) 4 1 d . . .
N1b N Uani 0.8372(9) 0.6175(9) 0.6810(8) 0.072(9) 4 1 d . . .
N2b N Uani 0.9233(12) 0.8757(9) 0.7082(8) 0.086(9) 4 1 d . . .
O1a O Uani 0.0620(12) 0.8251(7) 0.8705(12) 0.082(3) 4 1 d . . .
O2a O Uani 0.0290(17) 0.7029(9) 0.8849(15) 0.081(3) 4 1 d . . .
C1a C Uani 0.1565(17) 0.9075(10) 0.8673(17) 0.116(6) 4 1 d . . .
C2a C Uani 0.0788(16) 0.8828(9) 0.8907(14) 0.123(6) 4 1 d . . .
C3a C Uani -0.0113(14) 0.8025(11) 0.8891(15) 0.122(7) 4 1 d . . .
C4a C Uani -0.0293(16) 0.7441(11) 0.8668(16) 0.108(6) 4 1 d . . .
C5a C Uani 0.010(2) 0.6454(11) 0.8661(18) 0.118(6) 4 1 d . . .
C6a C Uani 0.072(3) 0.6027(10) 0.886(2) 0.124(6) 4 1 d . . .
H1c1a H Uiso 0.1589(12) 0.9534(7) 0.8723(12) 0.122(9) 4 1 d . . .
H2c1a H Uiso 0.1586(12) 0.8984(7) 0.8271(12) 0.122(9) 4 1 d . . .
H1c2a H Uiso 0.0872(12) 0.8804(7) 0.9335(12) 0.122(9) 4 1 d . . .
H2c2a H Uiso 0.0341(12) 0.9117(7) 0.8842(12) 0.122(9) 4 1 d . . .
H1c3a H Uiso -0.0117(12) 0.7939(7) 0.9307(12) 0.122(9) 4 1 d . . .
H2c3a H Uiso -0.0595(12) 0.8283(7) 0.8805(12) 0.122(9) 4 1 d . . .
H1c4a H Uiso -0.0255(12) 0.7501(7) 0.8236(12) 0.122(9) 4 1 d . . .
H2c4a H Uiso -0.0852(12) 0.7314(7) 0.8748(12) 0.122(9) 4 1 d . . .
H1c5a H Uiso 0.0179(12) 0.6445(7) 0.8201(12) 0.122(9) 4 1 d . . .
H2c5a H Uiso -0.0437(12) 0.6313(7) 0.8717(12) 0.122(9) 4 1 d . . .
H1c6a H Uiso 0.0700(12) 0.6014(7) 0.9268(12) 0.122(9) 4 1 d . . .
H2c6a H Uiso 0.0587(12) 0.5572(7) 0.8732(12) 0.122(9) 4 1 d . . .
O1b O Uani 0.2541(18) 0.7884(6) 0.9891(9) 0.082(3) 4 1 d . . .
O2b O Uani 0.247(2) 0.6646(8) 0.9709(12) 0.081(3) 4 1 d . . .
C1b C Uani 0.245(2) 0.8903(9) 0.9557(13) 0.116(6) 4 1 d . . .
C2b C Uani 0.294(2) 0.8441(8) 0.9870(12) 0.123(7) 4 1 d . . .
C3b C Uani 0.296(2) 0.7460(10) 1.0201(11) 0.122(7) 4 1 d . . .
C4b C Uani 0.253(2) 0.6896(10) 1.0236(12) 0.108(6) 4 1 d . . .
C5b C Uani 0.210(3) 0.6083(11) 0.9739(15) 0.118(6) 4 1 d . . .
C6b C Uani 0.205(3) 0.5824(11) 0.9180(18) 0.124(7) 4 1 d . . .
H1c1b H Uiso 0.2649(18) 0.9330(6) 0.9647(9) 0.122(9) 4 1 d . . .
H2c1b H Uiso 0.1872(18) 0.8870(6) 0.9670(9) 0.122(9) 4 1 d . . .
H1c2b H Uiso 0.3484(18) 0.8391(6) 0.9655(9) 0.122(9) 4 1 d . . .
H2c2b H Uiso 0.3076(18) 0.8600(6) 1.0240(9) 0.122(9) 4 1 d . . .
H1c3b H Uiso 0.3494(18) 0.7331(6) 1.0026(9) 0.122(9) 4 1 d . . .
H2c3b H Uiso 0.3068(18) 0.7583(6) 1.0591(9) 0.122(9) 4 1 d . . .
H1c4b H Uiso 0.1953(18) 0.7012(6) 1.0389(9) 0.122(9) 4 1 d . . .
H2c4b H Uiso 0.2778(18) 0.6621(6) 1.0507(9) 0.122(9) 4 1 d . . .
H1c5b H Uiso 0.1449(18) 0.6149(6) 0.9859(9) 0.122(9) 4 1 d . . .
H2c5b H Uiso 0.2302(18) 0.5804(6) 1.0002(9) 0.122(9) 4 1 d . . .
H1c6b H Uiso 0.2602(18) 0.5761(6) 0.9036(9) 0.122(9) 4 1 d . . .
H2c6b H Uiso 0.1778(18) 0.5383(6) 0.9184(9) 0.122(9) 4 1 d . . .
O1c O Uani 0.3101(16) 0.7938(7) 0.8217(11) 0.082(3) 4 1 d . . .
O2c O Uani 0.2567(19) 0.6776(9) 0.7980(13) 0.081(3) 4 1 d . . .
C1c C Uani 0.292(2) 0.8894(10) 0.8667(14) 0.116(6) 4 1 d . . .
C2c C Uani 0.3093(19) 0.8562(9) 0.8139(13) 0.123(7) 4 1 d . . .
C3c C Uani 0.3303(19) 0.7622(11) 0.7744(13) 0.122(7) 4 1 d . . .
C4c C Uani 0.334(2) 0.6983(11) 0.7834(14) 0.108(6) 4 1 d . . .
C5c C Uani 0.258(2) 0.6152(12) 0.8038(16) 0.118(6) 4 1 d . . .
C6c C Uani 0.176(3) 0.5943(12) 0.8182(19) 0.124(7) 4 1 d . . .
H1c1c H Uiso 0.3088(16) 0.9337(7) 0.8634(11) 0.122(9) 4 1 d . . .
H2c1c H Uiso 0.3234(16) 0.8706(7) 0.8971(11) 0.122(9) 4 1 d . . .
H1c2c H Uiso 0.2623(16) 0.8674(7) 0.7866(11) 0.122(9) 4 1 d . . .
H2c2c H Uiso 0.3602(16) 0.8717(7) 0.7973(11) 0.122(9) 4 1 d . . .
H1c3c H Uiso 0.2873(16) 0.7654(7) 0.7441(11) 0.122(9) 4 1 d . . .
H2c3c H Uiso 0.3839(16) 0.7735(7) 0.7579(11) 0.122(9) 4 1 d . . .
H1c4c H Uiso 0.3747(16) 0.6930(7) 0.8165(11) 0.122(9) 4 1 d . . .
H2c4c H Uiso 0.3572(16) 0.6767(7) 0.7517(11) 0.122(9) 4 1 d . . .
H1c5c H Uiso 0.2951(16) 0.6036(7) 0.8410(11) 0.122(9) 4 1 d . . .
H2c5c H Uiso 0.2814(16) 0.5922(7) 0.7750(11) 0.122(9) 4 1 d . . .
H1c6c H Uiso 0.1382(16) 0.6037(7) 0.7882(11) 0.122(9) 4 1 d . . .
H2c6c H Uiso 0.1736(16) 0.5459(7) 0.8227(11) 0.122(9) 4 1 d . . .
O1d O Uani 0.7596(16) 0.6982(7) 0.7626(11) 0.082(3) 4 1 d . . .
O2d O Uani 0.8203(19) 0.8121(9) 0.7878(13) 0.081(3) 4 1 d . . .
C1d C Uani 0.771(2) 0.6033(11) 0.7154(14) 0.116(6) 4 1 d . . .
C2d C Uani 0.7573(19) 0.6357(10) 0.7691(13) 0.123(7) 4 1 d . . .
C3d C Uani 0.7430(19) 0.7292(11) 0.8109(13) 0.122(7) 4 1 d . . .
C4d C Uani 0.743(2) 0.7933(12) 0.8034(14) 0.108(6) 4 1 d . . .
C5d C Uani 0.822(2) 0.8746(12) 0.7833(16) 0.118(7) 4 1 d . . .
C6d C Uani 0.905(3) 0.8934(12) 0.7678(19) 0.124(7) 4 1 d . . .
H1c1d H Uiso 0.7517(16) 0.5595(7) 0.7181(11) 0.122(9) 4 1 d . . .
H2c1d H Uiso 0.7393(16) 0.6238(7) 0.6860(11) 0.122(9) 4 1 d . . .
H1c2d H Uiso 0.8047(16) 0.6224(7) 0.7953(11) 0.122(9) 4 1 d . . .
H2c2d H Uiso 0.7063(16) 0.6213(7) 0.7863(11) 0.122(9) 4 1 d . . .
H1c3d H Uiso 0.7869(16) 0.7239(7) 0.8404(11) 0.122(9) 4 1 d . . .
H2c3d H Uiso 0.6895(16) 0.7191(7) 0.8282(11) 0.122(9) 4 1 d . . .
H1c4d H Uiso 0.7008(16) 0.8007(7) 0.7711(11) 0.122(9) 4 1 d . . .
H2c4d H Uiso 0.7217(16) 0.8147(7) 0.8359(11) 0.122(9) 4 1 d . . .
H1c5d H Uiso 0.7843(16) 0.8883(7) 0.7470(11) 0.122(9) 4 1 d . . .
H2c5d H Uiso 0.8011(16) 0.8976(7) 0.8130(11) 0.122(9) 4 1 d . . .
H1c6d H Uiso 0.9430(16) 0.8821(7) 0.7969(11) 0.122(9) 4 1 d . . .
H2c6d H Uiso 0.9095(16) 0.9418(7) 0.7643(11) 0.122(9) 4 1 d . . .
O1e O Uani 0.8070(17) 0.7088(6) 0.5951(10) 0.082(3) 4 1 d . . .
O2e O Uani 0.822(2) 0.8313(8) 0.6183(13) 0.081(3) 4 1 d . . .
C1e C Uani 0.824(2) 0.6050(9) 0.6213(13) 0.116(6) 4 1 d . . .
C2e C Uani 0.768(2) 0.6532(9) 0.5997(12) 0.123(7) 4 1 d . . .
C3e C Uani 0.758(2) 0.7533(10) 0.5727(12) 0.122(7) 4 1 d . . .
C4e C Uani 0.800(2) 0.8096(10) 0.5663(13) 0.108(6) 4 1 d . . .
C5e C Uani 0.858(2) 0.8876(11) 0.6131(15) 0.118(6) 4 1 d . . .
C6e C Uani 0.880(3) 0.9099(11) 0.6685(18) 0.124(7) 4 1 d . . .
H1c1e H Uiso 0.8006(17) 0.5630(6) 0.6131(10) 0.122(9) 4 1 d . . .
H2c1e H Uiso 0.8770(17) 0.6088(6) 0.6025(10) 0.122(9) 4 1 d . . .
H1c2e H Uiso 0.7206(17) 0.6570(6) 0.6286(10) 0.122(9) 4 1 d . . .
H2c2e H Uiso 0.7428(17) 0.6397(6) 0.5647(10) 0.122(9) 4 1 d . . .
H1c3e H Uiso 0.7108(17) 0.7652(6) 0.5978(10) 0.122(9) 4 1 d . . .
H2c3e H Uiso 0.7353(17) 0.7435(6) 0.5354(10) 0.122(9) 4 1 d . . .
H1c4e H Uiso 0.8516(17) 0.7989(6) 0.5428(10) 0.122(9) 4 1 d . . .
H2c4e H Uiso 0.7682(17) 0.8389(6) 0.5446(10) 0.122(9) 4 1 d . . .
H1c5e H Uiso 0.9185(17) 0.8816(6) 0.5921(10) 0.122(9) 4 1 d . . .
H2c5e H Uiso 0.8314(17) 0.9171(6) 0.5916(10) 0.122(9) 4 1 d . . .
H1c6e H Uiso 0.8307(17) 0.9154(6) 0.6904(10) 0.122(9) 4 1 d . . .
H2c6e H Uiso 0.9078(17) 0.9539(6) 0.6665(10) 0.122(9) 4 1 d . . .
O1f O Uani 1.0049(12) 0.6605(7) 0.7095(12) 0.082(3) 4 1 d . . .
O2f O Uani 1.0475(17) 0.7814(9) 0.6981(15) 0.081(3) 4 1 d . . .
C1f C Uani 0.9057(17) 0.5813(10) 0.7047(17) 0.116(6) 4 1 d . . .
C2f C Uani 0.9884(16) 0.6034(9) 0.6881(14) 0.123(6) 4 1 d . . .
C3f C Uani 1.0823(14) 0.6806(11) 0.6971(16) 0.122(7) 4 1 d . . .
C4f C Uani 1.0996(16) 0.7384(12) 0.7209(16) 0.108(6) 4 1 d . . .
C5f C Uani 1.066(2) 0.8383(11) 0.7184(18) 0.118(6) 4 1 d . . .
C6f C Uani 1.012(3) 0.8829(10) 0.693(2) 0.124(6) 4 1 d . . .
H1c1f H Uiso 0.9015(12) 0.5355(7) 0.6996(12) 0.122(9) 4 1 d . . .
H2c1f H Uiso 0.8969(12) 0.5907(7) 0.7444(12) 0.122(9) 4 1 d . . .
H1c2f H Uiso 0.9880(12) 0.6058(7) 0.6448(12) 0.122(9) 4 1 d . . .
H2c2f H Uiso 1.0299(12) 0.5730(7) 0.6982(12) 0.122(9) 4 1 d . . .
H1c3f H Uiso 1.0907(12) 0.6890(7) 0.6560(12) 0.122(9) 4 1 d . . .
H2c3f H Uiso 1.1270(12) 0.6533(7) 0.7097(12) 0.122(9) 4 1 d . . .
H1c4f H Uiso 1.0877(12) 0.7328(7) 0.7634(12) 0.122(9) 4 1 d . . .
H2c4f H Uiso 1.1572(12) 0.7492(7) 0.7176(12) 0.122(9) 4 1 d . . .
H1c5f H Uiso 1.0503(12) 0.8398(7) 0.7634(12) 0.122(9) 4 1 d . . .
H2c5f H Uiso 1.1215(12) 0.8506(7) 0.7173(12) 0.122(9) 4 1 d . . .
H1c6f H Uiso 1.0205(12) 0.8840(7) 0.6532(12) 0.122(9) 4 1 d . . .
H2c6f H Uiso 1.0247(12) 0.9281(7) 0.7073(12) 0.122(9) 4 1 d . . .
O1g O Uani 0.3449(13) 0.5915(7) 0.5835(12) 0.082(3) 4 1 d . . .
O2g O Uani 0.3148(17) 0.7149(9) 0.5777(14) 0.081(3) 4 1 d . . .
C1g C Uani 0.4300(18) 0.5059(10) 0.5649(16) 0.116(6) 4 1 d . . .
C2g C Uani 0.3470(17) 0.5337(9) 0.5606(14) 0.123(6) 4 1 d . . .
C3g C Uani 0.2682(16) 0.6169(11) 0.5827(15) 0.122(7) 4 1 d . . .
C4g C Uani 0.2661(17) 0.6753(11) 0.6080(15) 0.108(6) 4 1 d . . .
C5g C Uani 0.310(2) 0.7726(11) 0.5999(17) 0.118(6) 4 1 d . . .
C6g C Uani 0.361(3) 0.8136(10) 0.567(2) 0.124(6) 4 1 d . . .
H1c1g H Uiso 0.4268(13) 0.4601(7) 0.5596(12) 0.122(9) 4 1 d . . .
H2c1g H Uiso 0.4523(13) 0.5141(7) 0.6023(12) 0.122(9) 4 1 d . . .
H1c2g H Uiso 0.3340(13) 0.5366(7) 0.5183(12) 0.122(9) 4 1 d . . .
H2c2g H Uiso 0.3062(13) 0.5061(7) 0.5769(12) 0.122(9) 4 1 d . . .
H1c3g H Uiso 0.2480(13) 0.6263(7) 0.5437(12) 0.122(9) 4 1 d . . .
H2c3g H Uiso 0.2254(13) 0.5925(7) 0.6018(12) 0.122(9) 4 1 d . . .
H1c4g H Uiso 0.2904(13) 0.6684(7) 0.6478(12) 0.122(9) 4 1 d . . .
H2c4g H Uiso 0.2103(13) 0.6901(7) 0.6132(12) 0.122(9) 4 1 d . . .
H1c5g H Uiso 0.3400(13) 0.7724(7) 0.6414(12) 0.122(9) 4 1 d . . .
H2c5g H Uiso 0.2575(13) 0.7886(7) 0.6068(12) 0.122(9) 4 1 d . . .
H1c6g H Uiso 0.3394(13) 0.8157(7) 0.5291(12) 0.122(9) 4 1 d . . .
H2c6g H Uiso 0.3579(13) 0.8592(7) 0.5822(12) 0.122(9) 4 1 d . . .
O1h O Uani 0.5470(17) 0.6278(6) 0.4726(10) 0.082(3) 4 1 d . . .
O2h O Uani 0.545(2) 0.7506(8) 0.4963(12) 0.081(3) 4 1 d . . .
C1h C Uani 0.526(2) 0.5248(10) 0.5002(13) 0.116(6) 4 1 d . . .
C2h C Uani 0.582(2) 0.5706(9) 0.4746(12) 0.123(7) 4 1 d . . .
C3h C Uani 0.596(2) 0.6701(10) 0.4467(12) 0.122(7) 4 1 d . . .
C4h C Uani 0.558(2) 0.7282(10) 0.4431(12) 0.108(6) 4 1 d . . .
C5h C Uani 0.513(2) 0.8084(11) 0.4936(15) 0.118(6) 4 1 d . . .
C6h C Uani 0.502(3) 0.8315(11) 0.5501(18) 0.124(7) 4 1 d . . .
H1c1h H Uiso 0.5446(17) 0.4819(6) 0.4905(10) 0.122(9) 4 1 d . . .
H2c1h H Uiso 0.4707(17) 0.5309(6) 0.4854(10) 0.122(9) 4 1 d . . .
H1c2h H Uiso 0.6339(17) 0.5722(6) 0.5000(10) 0.122(9) 4 1 d . . .
H2c2h H Uiso 0.6006(17) 0.5561(6) 0.4380(10) 0.122(9) 4 1 d . . .
H1c3h H Uiso 0.6473(17) 0.6799(6) 0.4682(10) 0.122(9) 4 1 d . . .
H2c3h H Uiso 0.6117(17) 0.6594(6) 0.4080(10) 0.122(9) 4 1 d . . .
H1c4h H Uiso 0.5017(17) 0.7198(6) 0.4234(10) 0.122(9) 4 1 d . . .
H2c4h H Uiso 0.5880(17) 0.7560(6) 0.4191(10) 0.122(9) 4 1 d . . .
H1c5h H Uiso 0.4495(17) 0.8051(6) 0.4770(10) 0.122(9) 4 1 d . . .
H2c5h H Uiso 0.5386(17) 0.8368(6) 0.4701(10) 0.122(9) 4 1 d . . .
H1c6h H Uiso 0.5544(17) 0.8348(6) 0.5683(10) 0.122(9) 4 1 d . . .
H2c6h H Uiso 0.4772(17) 0.8766(6) 0.5500(10) 0.122(9) 4 1 d . . .
O1i O Uani 0.5667(17) 0.6090(8) 0.6521(8) 0.082(3) 4 1 d . . .
O2i O Uani 0.508(2) 0.7237(9) 0.6759(11) 0.081(3) 4 1 d . . .
C1i C Uani 0.578(2) 0.5240(11) 0.5911(12) 0.116(6) 4 1 d . . .
C2i C Uani 0.558(2) 0.5465(10) 0.6481(11) 0.123(7) 4 1 d . . .
C3i C Uani 0.553(2) 0.6305(11) 0.7049(10) 0.122(7) 4 1 d . . .
C4i C Uani 0.565(2) 0.6945(12) 0.7091(11) 0.108(6) 4 1 d . . .
C5i C Uani 0.515(2) 0.7858(12) 0.6818(14) 0.118(6) 4 1 d . . .
C6i C Uani 0.453(3) 0.8156(11) 0.6472(18) 0.124(6) 4 1 d . . .
H1c1i H Uiso 0.5889(17) 0.4785(8) 0.5917(8) 0.122(9) 4 1 d . . .
H2c1i H Uiso 0.6275(17) 0.5448(8) 0.5777(8) 0.122(9) 4 1 d . . .
H1c2i H Uiso 0.4973(17) 0.5349(8) 0.6553(8) 0.122(9) 4 1 d . . .
H2c2i H Uiso 0.5909(17) 0.5243(8) 0.6757(8) 0.122(9) 4 1 d . . .
H1c3i H Uiso 0.4939(17) 0.6260(8) 0.7173(8) 0.122(9) 4 1 d . . .
H2c3i H Uiso 0.5883(17) 0.6123(8) 0.7341(8) 0.122(9) 4 1 d . . .
H1c4i H Uiso 0.6239(17) 0.7017(8) 0.6939(8) 0.122(9) 4 1 d . . .
H2c4i H Uiso 0.5642(17) 0.7085(8) 0.7476(8) 0.122(9) 4 1 d . . .
H1c5i H Uiso 0.5741(17) 0.8002(8) 0.6630(8) 0.122(9) 4 1 d . . .
H2c5i H Uiso 0.5167(17) 0.8017(8) 0.7181(8) 0.122(9) 4 1 d . . .
H1c6i H Uiso 0.3992(17) 0.8046(8) 0.6601(8) 0.122(9) 4 1 d . . .
H2c6i H Uiso 0.4564(17) 0.8641(8) 0.6509(8) 0.122(9) 4 1 d . . .

loop_
_atom_site_aniso_label
_atom_site_aniso_type_symbol
_atom_site_aniso_U_11
_atom_site_aniso_U_22
_atom_site_aniso_U_33
_atom_site_aniso_U_12
_atom_site_aniso_U_13
_atom_site_aniso_U_23
Ni2 Ni 0.049(2) 0.056(2) 0.0584(18) 0.0019(18) 0.0038(16) -0.0014(18)
Ni3 Ni 0.0504(19) 0.074(3) 0.0557(19) 0.015(2) 0.0084(16) 0.026(2)
Ni1 Ni 0.0468(17) 0.069(3) 0.0450(16) 0.0022(18) 0.0094(15) -0.006(2)
P1 P 0.070(4) 0.057(5) 0.041(4) -0.005(4) 0.018(3) -0.004(4)
P2 P 0.035(3) 0.088(6) 0.077(5) 0.005(4) 0.012(3) 0.029(5)
P3 P 0.048(4) 0.104(7) 0.042(4) 0.014(4) 0.005(3) 0.011(4)
S1 S 0.061(5) 0.080(6) 0.089(5) 0.006(4) 0.000(4) -0.017(5)
S6 S 0.045(4) 0.067(5) 0.063(4) -0.002(4) 0.017(3) 0.016(4)
S5 S 0.070(4) 0.083(6) 0.051(4) 0.001(4) 0.008(3) -0.018(4)
S2 S 0.048(4) 0.064(6) 0.091(5) 0.000(4) 0.002(4) 0.030(4)
S12 S 0.082(5) 0.121(8) 0.060(4) 0.021(5) -0.004(4) 0.004(5)
S11 S 0.050(4) 0.113(7) 0.116(6) 0.006(4) 0.002(4) 0.070(6)
S7 S 0.058(4) 0.089(6) 0.069(4) 0.017(4) 0.014(4) 0.014(4)
S10 S 0.062(4) 0.149(8) 0.062(4) -0.026(5) 0.019(3) -0.054(5)
S9 S 0.066(5) 0.076(6) 0.046(4) 0.000(4) 0.007(3) -0.004(4)
S8 S 0.067(4) 0.088(6) 0.051(4) 0.025(4) 0.011(4) 0.025(4)
S4 S 0.056(4) 0.073(5) 0.039(3) 0.008(4) 0.013(3) -0.013(4)
S3 S 0.048(4) 0.084(6) 0.055(4) 0.018(4) 0.008(3) 0.015(4)
K1a K 0.045(3) 0.067(4) 0.046(3) -0.002(3) 0.006(3) 0.014(3)
N1a N 0.089(15) 0.047(16) 0.120(17) 0.008(12) -0.009(15) -0.033(14)
N2a N 0.093(17) 0.11(2) 0.24(3) -0.057(15) -0.11(2) 0.10(2)
K1c K 0.069(4) 0.096(5) 0.066(4) 0.012(4) 0.008(3) 0.004(4)
N1c N 0.20(2) 0.039(16) 0.097(17) -0.006(16) 0.007(16) -0.030(14)
N2c N 0.061(13) 0.087(17) 0.050(12) 0.007(11) -0.026(9) -0.027(11)
K1b K 0.055(3) 0.078(5) 0.036(3) 0.016(3) -0.005(2) -0.009(3)
N1b N 0.020(10) 0.077(17) 0.119(16) 0.016(10) -0.015(11) 0.020(14)
N2b N 0.088(15) 0.055(16) 0.115(17) 0.009(14) -0.004(15) 0.033(13)
O1a O 0.071(5) 0.079(5) 0.095(5) 0.026(4) 0.010(4) 0.003(4)
O2a O 0.040(4) 0.101(6) 0.102(5) -0.017(4) -0.009(3) 0.008(5)
C1a C 0.173(13) 0.039(7) 0.136(9) 0.030(7) -0.012(9) -0.006(6)
C2a C 0.101(10) 0.117(11) 0.150(11) 0.053(9) 0.017(9) 0.009(10)
C3a C 0.039(8) 0.206(16) 0.121(10) 0.053(9) 0.008(7) 0.048(11)
C4a C 0.041(7) 0.169(14) 0.114(9) -0.005(9) -0.029(6) 0.047(10)
C5a C 0.059(8) 0.131(13) 0.164(11) -0.024(8) -0.025(7) -0.018(10)
C6a C 0.142(11) 0.105(11) 0.124(9) -0.066(9) 0.005(8) 0.004(9)
O1b O 0.084(5) 0.094(5) 0.068(5) 0.000(4) -0.022(4) -0.017(4)
O2b O 0.106(5) 0.082(6) 0.055(5) 0.014(4) -0.004(3) 0.028(4)
C1b C 0.135(10) 0.079(8) 0.134(12) -0.040(7) 0.002(8) -0.057(7)
C2b C 0.130(12) 0.147(12) 0.091(11) 0.001(9) -0.041(8) -0.035(9)
C3b C 0.125(11) 0.208(15) 0.032(10) 0.059(10) -0.028(8) -0.008(9)
C4b C 0.146(10) 0.142(13) 0.036(9) 0.049(9) 0.014(7) 0.025(8)
C5b C 0.162(11) 0.112(12) 0.080(10) -0.014(9) -0.010(7) 0.048(8)
C6b C 0.133(10) 0.065(12) 0.174(12) 0.013(8) 0.020(8) 0.035(9)
O1c O 0.076(5) 0.096(5) 0.073(5) -0.019(4) 0.018(4) 0.009(4)
O2c O 0.071(5) 0.090(6) 0.082(5) 0.020(4) 0.021(3) -0.027(4)
C1c C 0.116(11) 0.067(8) 0.165(12) -0.049(7) -0.007(8) 0.033(7)
C2c C 0.107(12) 0.152(12) 0.109(11) -0.039(9) 0.035(8) 0.018(9)
C3c C 0.053(11) 0.238(15) 0.075(10) -0.008(10) 0.039(7) -0.018(10)
C4c C 0.044(10) 0.170(14) 0.110(8) 0.023(9) 0.018(6) -0.049(9)
C5c C 0.112(11) 0.103(12) 0.140(10) 0.038(9) 0.045(7) -0.022(9)
C6c C 0.166(12) 0.077(12) 0.129(11) 0.020(8) -0.027(8) -0.041(9)
O1d O 0.076(5) 0.097(5) 0.073(5) -0.018(4) 0.018(4) 0.010(4)
O2d O 0.074(5) 0.089(6) 0.080(4) 0.019(4) 0.021(3) -0.029(4)
C1d C 0.112(11) 0.070(8) 0.166(12) -0.050(7) -0.006(8) 0.032(7)
C2d C 0.106(12) 0.155(12) 0.108(11) -0.038(9) 0.035(8) 0.018(9)
C3d C 0.054(12) 0.239(15) 0.072(10) -0.002(10) 0.038(7) -0.015(9)
C4d C 0.047(10) 0.170(14) 0.107(8) 0.026(9) 0.018(7) -0.049(9)
C5d C 0.117(11) 0.101(13) 0.136(10) 0.036(8) 0.045(7) -0.026(9)
C6d C 0.166(12) 0.077(12) 0.129(11) 0.016(8) -0.029(8) -0.041(9)
O1e O 0.075(5) 0.096(5) 0.075(5) -0.002(4) -0.023(4) -0.015(4)
O2e O 0.103(5) 0.078(6) 0.062(5) 0.019(4) -0.013(3) 0.026(4)
C1e C 0.134(11) 0.086(9) 0.128(12) -0.052(7) -0.001(8) -0.050(7)
C2e C 0.112(12) 0.151(12) 0.106(12) -0.003(9) -0.046(8) -0.032(9)
C3e C 0.112(11) 0.208(15) 0.045(11) 0.060(10) -0.042(7) -0.010(9)
C4e C 0.149(10) 0.139(13) 0.037(9) 0.054(9) -0.006(7) 0.020(8)
C5e C 0.155(11) 0.106(12) 0.093(10) -0.003(9) -0.025(7) 0.052(8)
C6e C 0.143(11) 0.062(12) 0.167(12) 0.017(8) 0.028(8) 0.025(8)
O1f O 0.071(5) 0.077(5) 0.097(5) 0.025(4) 0.007(4) 0.006(4)
O2f O 0.042(4) 0.103(6) 0.098(5) -0.015(4) -0.016(3) 0.006(5)
C1f C 0.178(13) 0.036(7) 0.134(9) 0.024(7) -0.007(9) -0.002(6)
C2f C 0.103(10) 0.113(11) 0.153(11) 0.052(9) 0.011(9) 0.014(10)
C3f C 0.043(8) 0.201(16) 0.121(10) 0.054(9) 0.000(7) 0.055(11)
C4f C 0.048(7) 0.170(14) 0.106(9) -0.005(9) -0.035(6) 0.047(10)
C5f C 0.065(8) 0.133(13) 0.156(11) -0.019(8) -0.037(7) -0.019(10)
C6f C 0.135(11) 0.111(11) 0.126(9) -0.068(9) 0.007(8) -0.005(9)
O1g O 0.065(5) 0.081(5) 0.099(5) -0.023(4) 0.000(4) 0.011(4)
O2g O 0.055(4) 0.099(6) 0.089(5) 0.021(4) 0.026(3) 0.000(5)
C1g C 0.173(13) 0.042(7) 0.133(10) -0.037(7) -0.002(9) 0.004(6)
C2g C 0.092(10) 0.122(12) 0.155(11) -0.046(9) 0.003(8) 0.026(10)
C3g C 0.041(9) 0.208(16) 0.116(10) -0.025(9) 0.023(7) 0.062(11)
C4g C 0.070(7) 0.167(14) 0.087(9) 0.025(9) 0.047(6) 0.040(10)
C5g C 0.088(8) 0.129(13) 0.136(11) 0.019(8) 0.051(7) -0.027(10)
C6g C 0.143(11) 0.099(11) 0.130(10) 0.062(9) -0.011(8) -0.018(9)
O1h O 0.080(5) 0.096(5) 0.070(5) 0.001(4) 0.022(4) -0.016(4)
O2h O 0.103(5) 0.081(6) 0.059(5) -0.018(4) 0.010(3) 0.028(4)
C1h C 0.140(10) 0.080(9) 0.128(12) 0.043(7) -0.003(8) -0.055(7)
C2h C 0.122(12) 0.151(12) 0.096(12) 0.002(9) 0.043(8) -0.035(9)
C3h C 0.113(11) 0.215(15) 0.037(11) -0.055(10) 0.034(7) -0.006(9)
C4h C 0.143(10) 0.145(13) 0.037(9) -0.052(9) -0.004(7) 0.026(8)
C5h C 0.160(11) 0.106(12) 0.088(10) 0.005(9) 0.021(7) 0.050(8)
C6h C 0.136(11) 0.064(12) 0.172(12) -0.019(8) -0.023(8) 0.029(8)
O1i O 0.091(5) 0.088(5) 0.067(5) 0.014(4) -0.006(4) 0.023(4)
O2i O 0.091(5) 0.101(6) 0.051(4) -0.001(4) -0.018(3) -0.026(4)
C1i C 0.122(9) 0.050(8) 0.176(13) 0.029(6) -0.009(9) 0.032(7)
C2i C 0.139(12) 0.136(12) 0.094(10) 0.030(9) -0.014(9) 0.045(9)
C3i C 0.091(11) 0.234(15) 0.041(9) 0.025(10) -0.027(7) 0.026(9)
C4i C 0.074(10) 0.186(14) 0.064(7) 0.013(9) -0.037(6) -0.033(9)
C5i C 0.154(12) 0.117(13) 0.083(8) -0.017(9) -0.042(7) -0.032(8)
C6i C 0.135(10) 0.096(11) 0.140(11) -0.005(8) 0.028(8) -0.058(9)

loop_
_geom_bond_atom_site_label_1
_geom_bond_atom_site_label_2
_geom_bond_site_symmetry_1
_geom_bond_site_symmetry_2
_geom_bond_distance
_geom_bond_publ_flag
Ni2 S1 . . 2.225(7) yes
Ni2 S6 . . 2.220(6) yes
Ni2 S5 . . 2.212(7) yes
Ni2 S2 . . 2.210(7) yes
Ni3 S2 . . 2.233(7) yes
Ni3 S7 . . 2.227(7) yes
Ni3 S8 . . 2.214(7) yes
Ni3 S3 . . 2.210(7) yes
Ni1 S1 . . 2.204(8) yes
Ni1 S9 . . 2.198(7) yes
Ni1 S4 . . 2.204(6) yes
Ni1 S3 . . 2.208(7) yes
P1 S1 . . 2.188(9) yes
P1 S5 . . 2.053(9) yes
P1 S10 . . 1.887(8) yes
P1 S4 . . 2.055(8) yes
P2 S6 . . 2.054(9) yes
P2 S2 . . 2.097(8) yes
P2 S11 . . 1.944(8) yes
P2 S7 . . 2.044(9) yes
P3 S12 . . 1.931(8) yes
P3 S9 . . 2.060(9) yes
P3 S8 . . 2.044(9) yes
P3 S3 . . 2.136(9) yes
